data_4335727
loop_
_publ_author_name
'Ajay Pal Singh Pannu'
'James R. Stevens'
'Paul G. Plieger'

_publ_contact_author_address
;
Institute of Fundamental Sciences
Massey University
Private Bag 11 222
Palmerston North
4442
NEW ZEALAND
;
_publ_contact_author_email p.g.plieger@massey.ac.nz
_publ_contact_author_name P.Plieger
_publ_section_title
;
 Aryl-Linked Salicylaldoxime-Based Copper(II) Helicates and "Boxes":
 Synthesis, X-ray Analysis, and Anion Influence on Complex Structure
;
_journal_name_full 'Inorganic Chemistry'
_journal_page_first 9327
_journal_page_last 9337
_journal_paper_doi 10.1021/ic400829d
_journal_volume 52
_journal_year 2013
_chemical_formula_moiety 'C68 H92 Br2 Cu2 N8 O8, 2(C H3 O), 2(Br)'
_chemical_formula_sum 'C70 H98 Br4 Cu2 N8 O10'
_chemical_formula_weight 1658.28
_chemical_name_systematic
; 
 ? 
;
_space_group_IT_number 14
_symmetry_cell_setting monoclinic
_symmetry_space_group_name_Hall '-P 2ybc'
_symmetry_space_group_name_H-M 'P 1 21/c 1'
_atom_sites_solution_hydrogens geom
_atom_sites_solution_primary direct
_atom_sites_solution_secondary difmap
_audit_creation_method SHELXL-97
_cell_angle_alpha 90.00
_cell_angle_beta 93.245(7)
_cell_angle_gamma 90.00
_cell_formula_units_Z 4
_cell_length_a 22.7715(16)
_cell_length_b 19.5276(4)
_cell_length_c 19.8252(4)
_cell_measurement_reflns_used 32576
_cell_measurement_temperature 140(2)
_cell_measurement_theta_max 71.9
_cell_measurement_theta_min 6.5
_cell_volume 8801.6(7)
_computing_cell_refinement
; 
Rigaku CrystalClear-SM Expert 2.0 rc14 
;
_computing_data_collection
; 
Rigaku CrystalClear-SM Expert 2.0 rc14 
;
_computing_data_reduction
; 
Rigaku CrystalClear-SM Expert 2.0 rc14 
;
_computing_structure_refinement 'SHELXL-97 (Sheldrick, 1997)'
_computing_structure_solution 'SHELXS-97 (Sheldrick, 1990)'
_diffrn_ambient_temperature 140(2)
_diffrn_detector_area_resol_mean 10.0000
_diffrn_measured_fraction_theta_full 0.967
_diffrn_measured_fraction_theta_max 0.967
_diffrn_measurement_device_type
; 
Rigaku CrystalClear-SM Expert 2.0 rc14 
;
_diffrn_measurement_method 'profile data from \w-scans'
_diffrn_radiation_monochromator graphite
_diffrn_radiation_source 'fine-focus sealed tube'
_diffrn_radiation_type CuK\a
_diffrn_radiation_wavelength 1.54178
_diffrn_reflns_av_R_equivalents 0.0691
_diffrn_reflns_av_sigmaI/netI 0.0645
_diffrn_reflns_limit_h_max 25
_diffrn_reflns_limit_h_min -27
_diffrn_reflns_limit_k_max 23
_diffrn_reflns_limit_k_min -23
_diffrn_reflns_limit_l_max 21
_diffrn_reflns_limit_l_min -23
_diffrn_reflns_number 90481
_diffrn_reflns_theta_full 72.09
_diffrn_reflns_theta_max 72.09
_diffrn_reflns_theta_min 6.50
_exptl_absorpt_coefficient_mu 3.132
_exptl_absorpt_correction_T_max 0.4339
_exptl_absorpt_correction_T_min 0.2638
_exptl_absorpt_correction_type multi-scan
_exptl_crystal_colour Green
_exptl_crystal_density_diffrn 1.251
_exptl_crystal_description Block
_exptl_crystal_F_000 3408
_exptl_crystal_size_max 0.58
_exptl_crystal_size_mid 0.36
_exptl_crystal_size_min 0.32
_platon_squeeze_details
;
The unit cell contained a large number of partially occupied
diffuse methanol solvent molecules. Total electron count = 272e/cell
corresponding to 15 MeOH solvent molecules per cell (270e).
;
_refine_diff_density_max 1.056
_refine_diff_density_min -1.097
_refine_diff_density_rms 0.093
_refine_ls_extinction_method none
_refine_ls_goodness_of_fit_ref 1.114
_refine_ls_hydrogen_treatment constr
_refine_ls_matrix_type full
_refine_ls_number_parameters 860
_refine_ls_number_reflns 16757
_refine_ls_number_restraints 12
_refine_ls_restrained_S_all 1.117
_refine_ls_R_factor_all 0.0760
_refine_ls_R_factor_gt 0.0563
_refine_ls_shift/su_max 0.001
_refine_ls_shift/su_mean 0.000
_refine_ls_structure_factor_coef Fsqd
_refine_ls_weighting_details 'calc w=1/[\s^2^(Fo^2^)+(0.0949P)^2^+0.0000P] where P=(Fo^2^+2Fc^2^)/3'
_refine_ls_weighting_scheme calc
_refine_ls_wR_factor_gt 0.1581
_refine_ls_wR_factor_ref 0.1789
_reflns_number_gt 11558
_reflns_number_total 16757
_reflns_threshold_expression >2sigma(I)
_cod_data_source_file ic400829d_si_002_3.cif
_cod_data_source_block CCDC926415
_cod_original_sg_symbol_H-M 'P 21/c'
_cod_database_code 4335727

loop_
_symmetry_equiv_pos_as_xyz
'x, y, z'
'-x, y+1/2, -z+1/2'
'-x, -y, -z'
'x, -y-1/2, z-1/2'

loop_
_atom_site_label
_atom_site_type_symbol
_atom_site_fract_x
_atom_site_fract_y
_atom_site_fract_z
_atom_site_U_iso_or_equiv
_atom_site_adp_type
_atom_site_occupancy
_atom_site_symmetry_multiplicity
_atom_site_calc_flag
_atom_site_refinement_flags
_atom_site_disorder_assembly
_atom_site_disorder_group
Br1 Br 0.277202(18) 0.45885(2) 0.42573(2) 0.04323(14) Uani 1 1 d . . .
Br2 Br 0.207037(18) 0.13154(2) 0.36225(2) 0.04460(14) Uani 1 1 d . . .
Cu1 Cu 0.24808(2) 0.44772(2) 0.55971(3) 0.03483(16) Uani 1 1 d . . .
Cu2 Cu 0.23999(2) 0.14623(3) 0.23093(3) 0.03698(16) Uani 1 1 d . . .
Br3 Br -0.00617(2) -0.15241(2) 0.34596(3) 0.06197(17) Uani 1 1 d . . .
O13 O 0.21254(10) 0.35865(12) 0.55804(14) 0.0364(6) Uani 1 1 d . . .
O12 O 0.27736(10) 0.23397(12) 0.23668(13) 0.0391(6) Uani 1 1 d . . .
O233 O 0.37054(10) 0.45442(12) 0.60386(13) 0.0389(6) Uani 1 1 d . . .
H233 H 0.3578 0.4937 0.6026 0.047 Uiso 1 1 calc R . .
O223 O 0.11889(11) 0.14345(12) 0.17853(14) 0.0448(7) Uani 1 1 d . . .
H223 H 0.1299 0.1035 0.1817 0.054 Uiso 1 1 calc R . .
O11 O 0.28327(11) 0.53668(12) 0.57208(13) 0.0374(6) Uani 1 1 d . . .
O14 O 0.20621(11) 0.05830(12) 0.21112(14) 0.0413(7) Uani 1 1 d . . .
N212 N 0.16894(13) 0.48801(15) 0.55649(16) 0.0372(8) Uani 1 1 d . . .
N612 N 0.37214(12) 0.59089(15) 0.48054(16) 0.0364(8) Uani 1 1 d . . .
H61K H 0.3483 0.5537 0.4830 0.044 Uiso 1 1 calc R . .
O243 O 0.36615(12) 0.14999(14) 0.24893(16) 0.0531(8) Uani 1 1 d . . .
H243 H 0.3543 0.1896 0.2461 0.064 Uiso 1 1 calc R . .
C221 C 0.15153(16) 0.25089(18) 0.1953(2) 0.0379(9) Uani 1 1 d . . .
H22B H 0.1139 0.2624 0.1785 0.045 Uiso 1 1 calc R . .
N222 N 0.16554(13) 0.18734(15) 0.19919(16) 0.0365(7) Uani 1 1 d . . .
C13 C 0.24002(15) 0.29860(17) 0.55395(19) 0.0306(8) Uani 1 1 d . . .
N232 N 0.32478(12) 0.40866(14) 0.58683(16) 0.0330(7) Uani 1 1 d . . .
O213 O 0.12096(11) 0.44347(13) 0.55937(15) 0.0498(8) Uani 1 1 d . . .
H213 H 0.1328 0.4038 0.5612 0.060 Uiso 1 1 calc R . .
C11 C 0.25827(16) 0.59614(18) 0.55497(19) 0.0349(9) Uani 1 1 d . . .
N632 N 0.13509(13) 0.25570(15) 0.43464(16) 0.0358(8) Uani 1 1 d . . .
H63K H 0.1539 0.2207 0.4146 0.043 Uiso 1 1 calc R . .
C645 C 0.03716(16) 0.07208(19) 0.3489(2) 0.0404(10) Uani 1 1 d . . .
C62 C 0.28395(16) 0.35248(18) 0.2589(2) 0.0349(9) Uani 1 1 d . . .
N242 N 0.31893(14) 0.10572(17) 0.24305(17) 0.0426(8) Uani 1 1 d . . .
N642 N 0.11445(13) 0.00238(15) 0.29584(16) 0.0383(8) Uani 1 1 d . . .
H64I H 0.1381 0.0398 0.2943 0.046 Uiso 1 1 calc R . .
C12 C 0.25134(16) 0.29479(18) 0.23689(19) 0.0336(8) Uani 1 1 d . . .
C616 C 0.48542(16) 0.5376(2) 0.3830(2) 0.0452(11) Uani 1 1 d . . .
H61A H 0.4990 0.5825 0.3815 0.054 Uiso 1 1 calc R . .
C23 C 0.30058(15) 0.28948(18) 0.57001(19) 0.0337(9) Uani 1 1 d . . .
C635 C 0.04751(16) 0.17999(19) 0.4076(2) 0.0418(10) Uani 1 1 d . . .
N622 N 0.35279(13) 0.33221(15) 0.36121(17) 0.0378(8) Uani 1 1 d . . .
H62I H 0.3343 0.3672 0.3817 0.045 Uiso 1 1 calc R . .
C626 C 0.42995(15) 0.45051(18) 0.4357(2) 0.0399(10) Uani 1 1 d . . .
H62A H 0.4067 0.4367 0.4703 0.048 Uiso 1 1 calc R . .
C231 C 0.34078(16) 0.34551(18) 0.58750(19) 0.0350(9) Uani 1 1 d . . .
H23B H 0.3798 0.3351 0.5997 0.042 Uiso 1 1 calc R . .
C646 C 0.05639(16) 0.13971(18) 0.3522(2) 0.0420(10) Uani 1 1 d . . .
H64A H 0.0756 0.1580 0.3162 0.050 Uiso 1 1 calc R . .
C615 C 0.45028(15) 0.51644(19) 0.4356(2) 0.0391(9) Uani 1 1 d . . .
C51 C 0.27036(17) 0.71564(18) 0.5246(2) 0.0426(10) Uani 1 1 d . . .
H51A H 0.2954 0.7514 0.5148 0.051 Uiso 1 1 calc R . .
C21 C 0.19683(16) 0.60605(18) 0.5495(2) 0.0352(9) Uani 1 1 d . . .
C14 C 0.22990(17) -0.00180(18) 0.2282(2) 0.0376(9) Uani 1 1 d . . .
C621 C 0.34670(16) 0.34488(19) 0.2862(2) 0.0401(10) Uani 1 1 d . . .
H62B H 0.3682 0.3862 0.2760 0.048 Uiso 1 1 calc R . .
H62C H 0.3646 0.3071 0.2631 0.048 Uiso 1 1 calc R . .
C22 C 0.19145(16) 0.30551(18) 0.21587(19) 0.0342(9) Uani 1 1 d . . .
C52 C 0.25815(17) 0.41744(18) 0.2577(2) 0.0387(9) Uani 1 1 d . . .
H52A H 0.2809 0.4546 0.2726 0.046 Uiso 1 1 calc R . .
C641 C 0.12670(18) -0.04282(19) 0.2357(2) 0.0456(10) Uani 1 1 d . . .
H64B H 0.1046 -0.0852 0.2379 0.055 Uiso 1 1 calc R . .
H64C H 0.1145 -0.0196 0.1940 0.055 Uiso 1 1 calc R . .
C625 C 0.44261(16) 0.4037(2) 0.3866(2) 0.0418(10) Uani 1 1 d . . .
C241 C 0.33331(18) 0.0424(2) 0.2462(2) 0.0415(10) Uani 1 1 d . . .
H24B H 0.3730 0.0310 0.2517 0.050 Uiso 1 1 calc R . .
C32 C 0.16739(17) 0.37143(18) 0.2155(2) 0.0400(10) Uani 1 1 d . . .
H32A H 0.1280 0.3770 0.2015 0.048 Uiso 1 1 calc R . .
C31 C 0.17459(17) 0.67206(19) 0.5360(2) 0.0427(10) Uani 1 1 d . . .
H31A H 0.1341 0.6785 0.5347 0.051 Uiso 1 1 calc R . .
C53 C 0.23424(16) 0.17559(18) 0.53238(19) 0.0360(9) Uani 1 1 d . . .
H53A H 0.2114 0.1377 0.5199 0.043 Uiso 1 1 calc R . .
C33 C 0.32615(17) 0.22430(18) 0.56804(19) 0.0364(9) Uani 1 1 d . . .
H33A H 0.3661 0.2198 0.5794 0.044 Uiso 1 1 calc R . .
C61 C 0.29398(17) 0.65123(18) 0.5391(2) 0.0395(10) Uani 1 1 d . . .
C611 C 0.35915(16) 0.63822(18) 0.5381(2) 0.0397(10) Uani 1 1 d . . .
H61B H 0.3732 0.6178 0.5806 0.048 Uiso 1 1 calc R . .
H61C H 0.3796 0.6813 0.5330 0.048 Uiso 1 1 calc R . .
C421 C 0.17105(18) 0.4994(2) 0.2372(3) 0.0511(11) Uani 1 1 d . . .
C631 C 0.14352(15) 0.24541(18) 0.5099(2) 0.0376(9) Uani 1 1 d . . .
H63A H 0.1258 0.2835 0.5328 0.045 Uiso 1 1 calc R . .
H63B H 0.1234 0.2039 0.5223 0.045 Uiso 1 1 calc R . .
C43 C 0.29368(17) 0.16577(18) 0.5496(2) 0.0360(9) Uani 1 1 d . . .
C633 C 0.16189(18) 0.32090(18) 0.4116(2) 0.0433(10) Uani 1 1 d . . .
H63C H 0.1555 0.3250 0.3635 0.065 Uiso 1 1 calc R . .
H63D H 0.2034 0.3206 0.4234 0.065 Uiso 1 1 calc R . .
H63E H 0.1440 0.3590 0.4332 0.065 Uiso 1 1 calc R . .
C63 C 0.20717(16) 0.24025(18) 0.53311(19) 0.0340(9) Uani 1 1 d . . .
C636 C 0.01735(17) 0.1530(2) 0.4604(2) 0.0503(11) Uani 1 1 d . . .
H63F H 0.0110 0.1797 0.4982 0.060 Uiso 1 1 calc R . .
C644 C 0.05127(17) 0.02709(19) 0.2900(2) 0.0469(11) Uani 1 1 d . . .
H64D H 0.0446 0.0526 0.2483 0.056 Uiso 1 1 calc R . .
H64E H 0.0251 -0.0121 0.2883 0.056 Uiso 1 1 calc R . .
C623 C 0.32421(19) 0.26720(19) 0.3817(2) 0.0441(10) Uani 1 1 d . . .
H62D H 0.3290 0.2620 0.4299 0.066 Uiso 1 1 calc R . .
H62E H 0.3422 0.2291 0.3602 0.066 Uiso 1 1 calc R . .
H62F H 0.2831 0.2686 0.3683 0.066 Uiso 1 1 calc R . .
C54 C 0.2140(2) -0.1237(2) 0.2476(2) 0.0518(12) Uani 1 1 d . . .
H54A H 0.1880 -0.1602 0.2503 0.062 Uiso 1 1 calc R . .
C24 C 0.29026(18) -0.0121(2) 0.2416(2) 0.0427(10) Uani 1 1 d . . .
C618 C 0.47777(17) 0.4245(2) 0.3345(2) 0.0477(11) Uani 1 1 d . . .
H61D H 0.4865 0.3939 0.3005 0.057 Uiso 1 1 calc R . .
C638 C 0.00698(17) 0.04617(19) 0.4018(2) 0.0472(11) Uani 1 1 d . . .
H63G H -0.0065 0.0012 0.4001 0.057 Uiso 1 1 calc R . .
C211 C 0.15380(17) 0.55158(18) 0.5540(2) 0.0389(9) Uani 1 1 d . . .
H21B H 0.1142 0.5629 0.5552 0.047 Uiso 1 1 calc R . .
C643 C 0.12865(18) -0.0331(2) 0.3612(2) 0.0455(10) Uani 1 1 d . . .
H64F H 0.1691 -0.0473 0.3633 0.068 Uiso 1 1 calc R . .
H64G H 0.1038 -0.0725 0.3645 0.068 Uiso 1 1 calc R . .
H64H H 0.1223 -0.0024 0.3979 0.068 Uiso 1 1 calc R . .
C613 C 0.35949(18) 0.6236(2) 0.4133(2) 0.0507(11) Uani 1 1 d . . .
H61E H 0.3190 0.6377 0.4092 0.076 Uiso 1 1 calc R . .
H61F H 0.3669 0.5914 0.3782 0.076 Uiso 1 1 calc R . .
H61G H 0.3844 0.6629 0.4092 0.076 Uiso 1 1 calc R . .
C634 C 0.07054(16) 0.25221(18) 0.4099(2) 0.0431(10) Uani 1 1 d . . .
H63H H 0.0474 0.2792 0.4397 0.052 Uiso 1 1 calc R . .
H63I H 0.0660 0.2721 0.3650 0.052 Uiso 1 1 calc R . .
C64 C 0.19180(18) -0.05821(19) 0.2368(2) 0.0430(10) Uani 1 1 d . . .
C41 C 0.20987(17) 0.72783(19) 0.5244(2) 0.0426(10) Uani 1 1 d . . .
C431 C 0.32444(18) 0.09609(19) 0.5441(2) 0.0482(11) Uani 1 1 d . . .
C42 C 0.20015(17) 0.42911(19) 0.2354(2) 0.0395(9) Uani 1 1 d . . .
C614 C 0.43461(16) 0.56648(19) 0.4893(2) 0.0400(10) Uani 1 1 d . . .
H61H H 0.4406 0.5449 0.5332 0.048 Uiso 1 1 calc R . .
H61I H 0.4608 0.6056 0.4882 0.048 Uiso 1 1 calc R . .
C617 C 0.49959(17) 0.4912(2) 0.3336(2) 0.0524(12) Uani 1 1 d . . .
H61J H 0.5238 0.5046 0.2997 0.063 Uiso 1 1 calc R . .
C44 C 0.2746(2) -0.1361(2) 0.2547(2) 0.0512(12) Uani 1 1 d . A .
C637 C -0.00326(17) 0.0864(2) 0.4572(2) 0.0490(11) Uani 1 1 d . . .
H63J H -0.0240 0.0687 0.4923 0.059 Uiso 1 1 calc R . .
C624 C 0.41706(17) 0.33307(19) 0.3874(2) 0.0472(11) Uani 1 1 d . . .
H62G H 0.4200 0.3155 0.4333 0.057 Uiso 1 1 calc R . .
H62H H 0.4397 0.3031 0.3597 0.057 Uiso 1 1 calc R . .
C34 C 0.31117(19) -0.0803(2) 0.2535(2) 0.0502(11) Uani 1 1 d . . .
H34A H 0.3514 -0.0871 0.2608 0.060 Uiso 1 1 calc R . .
C411 C 0.1822(2) 0.7988(2) 0.5109(3) 0.0625(14) Uani 1 1 d . . .
C441 C 0.3000(2) -0.2089(2) 0.2638(3) 0.0678(15) Uani 1 1 d D . .
Br4 Br 0.49251(2) 0.23401(3) 0.05050(3) 0.07242(19) Uani 1 1 d . . .
C434 C 0.3620(2) 0.0977(2) 0.4832(3) 0.0676(15) Uani 1 1 d . . .
H43A H 0.3374 0.1061 0.4432 0.101 Uiso 1 1 calc R . .
H43B H 0.3816 0.0545 0.4792 0.101 Uiso 1 1 calc R . .
H43C H 0.3907 0.1335 0.4889 0.101 Uiso 1 1 calc R . .
C433 C 0.3635(2) 0.0823(2) 0.6088(2) 0.0686(15) Uani 1 1 d . . .
H43D H 0.3395 0.0808 0.6470 0.103 Uiso 1 1 calc R . .
H43E H 0.3921 0.1182 0.6150 0.103 Uiso 1 1 calc R . .
H43F H 0.3833 0.0392 0.6046 0.103 Uiso 1 1 calc R . .
C412 C 0.2257(2) 0.8521(2) 0.4964(4) 0.089(2) Uani 1 1 d . . .
H41A H 0.2539 0.8562 0.5340 0.134 Uiso 1 1 calc R . .
H41B H 0.2060 0.8951 0.4888 0.134 Uiso 1 1 calc R . .
H41C H 0.2456 0.8396 0.4567 0.134 Uiso 1 1 calc R . .
C432 C 0.2796(2) 0.0380(2) 0.5345(3) 0.0741(17) Uani 1 1 d . . .
H43G H 0.2551 0.0462 0.4942 0.111 Uiso 1 1 calc R . .
H43H H 0.2556 0.0362 0.5727 0.111 Uiso 1 1 calc R . .
H43I H 0.2999 -0.0047 0.5303 0.111 Uiso 1 1 calc R . .
C424 C 0.2153(2) 0.5564(2) 0.2508(3) 0.0724(16) Uani 1 1 d . . .
H42A H 0.2359 0.5490 0.2937 0.109 Uiso 1 1 calc R . .
H42B H 0.1951 0.5996 0.2513 0.109 Uiso 1 1 calc R . .
H42C H 0.2428 0.5569 0.2159 0.109 Uiso 1 1 calc R . .
C423 C 0.1380(2) 0.5125(2) 0.1680(3) 0.0759(16) Uani 1 1 d . . .
H42D H 0.1657 0.5130 0.1332 0.114 Uiso 1 1 calc R . .
H42E H 0.1182 0.5559 0.1689 0.114 Uiso 1 1 calc R . .
H42F H 0.1097 0.4768 0.1589 0.114 Uiso 1 1 calc R . .
C422 C 0.1260(2) 0.4991(2) 0.2910(3) 0.0871(19) Uani 1 1 d . . .
H42G H 0.1455 0.4910 0.3344 0.131 Uiso 1 1 calc R . .
H42H H 0.0977 0.4635 0.2812 0.131 Uiso 1 1 calc R . .
H42I H 0.1063 0.5426 0.2912 0.131 Uiso 1 1 calc R . .
C414 C 0.1369(3) 0.7951(3) 0.4501(4) 0.112(3) Uani 1 1 d . . .
H41D H 0.1198 0.8395 0.4420 0.168 Uiso 1 1 calc R . .
H41E H 0.1065 0.7630 0.4596 0.168 Uiso 1 1 calc R . .
H41F H 0.1561 0.7805 0.4107 0.168 Uiso 1 1 calc R . .
C413 C 0.1457(3) 0.8172(3) 0.5686(4) 0.117(3) Uani 1 1 d . . .
H41G H 0.1705 0.8212 0.6092 0.176 Uiso 1 1 calc R . .
H41H H 0.1169 0.7820 0.5743 0.176 Uiso 1 1 calc R . .
H41I H 0.1261 0.8600 0.5593 0.176 Uiso 1 1 calc R . .
C442 C 0.3447(3) -0.2082(4) 0.3269(4) 0.081(2) Uani 0.758(7) 1 d PD A 1
H44A H 0.3736 -0.1733 0.3213 0.122 Uiso 0.758(7) 1 calc PR A 1
H44B H 0.3637 -0.2520 0.3311 0.122 Uiso 0.758(7) 1 calc PR A 1
H44C H 0.3240 -0.1991 0.3668 0.122 Uiso 0.758(7) 1 calc PR A 1
C443 C 0.3396(4) -0.2232(4) 0.2065(4) 0.106(4) Uani 0.758(7) 1 d PD A 1
H44D H 0.3673 -0.1865 0.2033 0.159 Uiso 0.758(7) 1 calc PR A 1
H44E H 0.3162 -0.2268 0.1648 0.159 Uiso 0.758(7) 1 calc PR A 1
H44F H 0.3603 -0.2654 0.2151 0.159 Uiso 0.758(7) 1 calc PR A 1
C444 C 0.2572(4) -0.2613(3) 0.2722(8) 0.143(6) Uani 0.758(7) 1 d PD A 1
H44G H 0.2338 -0.2498 0.3093 0.214 Uiso 0.758(7) 1 calc PR A 1
H44H H 0.2768 -0.3041 0.2811 0.214 Uiso 0.758(7) 1 calc PR A 1
H44I H 0.2323 -0.2651 0.2316 0.214 Uiso 0.758(7) 1 calc PR A 1
C44A C 0.2726(11) -0.2498(10) 0.1993(9) 0.081(2) Uani 0.242(7) 1 d PD A 2
H44J H 0.2318 -0.2379 0.1917 0.122 Uiso 0.242(7) 1 calc PR A 2
H44K H 0.2760 -0.2982 0.2074 0.122 Uiso 0.242(7) 1 calc PR A 2
H44L H 0.2935 -0.2379 0.1603 0.122 Uiso 0.242(7) 1 calc PR A 2
C44B C 0.2638(12) -0.2433(12) 0.3189(11) 0.106(4) Uani 0.242(7) 1 d PD A 2
H44M H 0.2229 -0.2327 0.3107 0.159 Uiso 0.242(7) 1 calc PR A 2
H44N H 0.2772 -0.2264 0.3626 0.159 Uiso 0.242(7) 1 calc PR A 2
H44O H 0.2692 -0.2920 0.3174 0.159 Uiso 0.242(7) 1 calc PR A 2
C44C C 0.3593(7) -0.2220(11) 0.2729(19) 0.143(6) Uani 0.242(7) 1 d PD A 2
H44P H 0.3655 -0.2705 0.2768 0.214 Uiso 0.242(7) 1 calc PR A 2
H44Q H 0.3746 -0.1998 0.3134 0.214 Uiso 0.242(7) 1 calc PR A 2
H44R H 0.3791 -0.2048 0.2350 0.214 Uiso 0.242(7) 1 calc PR A 2
O100 O 0.01156(17) 0.29725(19) 0.5634(2) 0.0892(12) Uani 1 1 d . . .
C100 C -0.0159(2) 0.3564(3) 0.5867(3) 0.0793(17) Uani 1 1 d . . .
H10A H -0.0072 0.3611 0.6345 0.119 Uiso 1 1 calc R . .
H10B H -0.0577 0.3526 0.5779 0.119 Uiso 1 1 calc R . .
H10C H -0.0016 0.3958 0.5638 0.119 Uiso 1 1 calc R . .
O200 O 0.03997(17) 0.6273(2) 0.6044(2) 0.0943(13) Uani 1 1 d . . .
C200 C -0.0030(3) 0.5779(3) 0.6149(4) 0.111(2) Uani 1 1 d . . .
H20A H 0.0154 0.5372 0.6331 0.166 Uiso 1 1 calc R . .
H20B H -0.0237 0.5673 0.5726 0.166 Uiso 1 1 calc R . .
H20C H -0.0302 0.5952 0.6460 0.166 Uiso 1 1 calc R . .

loop_
_atom_site_aniso_label
_atom_site_aniso_U_11
_atom_site_aniso_U_22
_atom_site_aniso_U_33
_atom_site_aniso_U_23
_atom_site_aniso_U_13
_atom_site_aniso_U_12
Br1 0.0374(2) 0.0431(2) 0.0494(3) -0.0040(2) 0.0046(2) -0.00242(16)
Br2 0.0396(2) 0.0444(2) 0.0500(3) -0.0077(2) 0.0039(2) -0.00117(17)
Cu1 0.0295(3) 0.0259(3) 0.0487(4) -0.0019(2) -0.0009(3) 0.0024(2)
Cu2 0.0327(3) 0.0312(3) 0.0467(4) -0.0057(3) -0.0017(3) 0.0031(2)
Br3 0.0445(3) 0.0412(3) 0.0996(5) -0.0021(3) -0.0010(3) -0.00117(19)
O13 0.0288(13) 0.0301(13) 0.0501(18) -0.0037(12) 0.0015(12) 0.0038(10)
O12 0.0324(14) 0.0359(14) 0.0489(18) -0.0052(12) 0.0022(12) 0.0023(10)
O233 0.0325(14) 0.0291(13) 0.0539(19) 0.0006(12) -0.0072(13) -0.0036(10)
O223 0.0385(15) 0.0295(13) 0.064(2) -0.0093(13) -0.0154(14) -0.0030(11)
O11 0.0346(14) 0.0303(13) 0.0469(18) -0.0005(12) -0.0018(12) 0.0077(10)
O14 0.0430(15) 0.0290(13) 0.0505(18) -0.0036(12) -0.0077(13) 0.0079(11)
N212 0.0344(17) 0.0326(16) 0.045(2) 0.0022(15) 0.0039(15) 0.0007(13)
N612 0.0280(16) 0.0301(16) 0.051(2) 0.0044(15) 0.0006(15) 0.0018(12)
O243 0.0352(16) 0.0454(17) 0.079(2) -0.0113(15) 0.0015(15) 0.0013(12)
C221 0.033(2) 0.033(2) 0.046(3) -0.0022(18) -0.0038(18) 0.0029(15)
N222 0.0316(17) 0.0348(17) 0.042(2) -0.0074(15) -0.0057(14) -0.0010(13)
C13 0.0297(19) 0.0287(18) 0.034(2) -0.0022(16) 0.0037(16) 0.0022(14)
N232 0.0315(16) 0.0271(15) 0.040(2) -0.0022(14) -0.0035(14) -0.0025(12)
O213 0.0324(14) 0.0333(14) 0.084(2) 0.0082(14) 0.0066(15) -0.0014(11)
C11 0.037(2) 0.0296(18) 0.038(2) -0.0056(17) 0.0005(17) 0.0016(15)
N632 0.0327(17) 0.0293(16) 0.045(2) -0.0025(14) 0.0015(15) 0.0011(12)
C645 0.0280(19) 0.035(2) 0.057(3) -0.0055(19) -0.0096(18) 0.0012(15)
C62 0.0294(19) 0.038(2) 0.037(2) 0.0005(17) 0.0001(17) -0.0053(15)
N242 0.0355(18) 0.0443(19) 0.048(2) -0.0073(17) -0.0007(16) 0.0034(14)
N642 0.0360(17) 0.0268(15) 0.051(2) -0.0060(15) -0.0048(15) -0.0012(12)
C12 0.035(2) 0.0310(19) 0.034(2) -0.0054(17) -0.0025(17) -0.0019(15)
C616 0.032(2) 0.044(2) 0.060(3) 0.004(2) -0.003(2) -0.0029(16)
C23 0.0308(19) 0.0300(18) 0.040(2) -0.0033(17) 0.0011(17) -0.0010(14)
C635 0.029(2) 0.0307(19) 0.065(3) -0.004(2) -0.0055(19) 0.0027(15)
N622 0.0348(17) 0.0320(16) 0.046(2) -0.0049(15) -0.0010(15) -0.0016(13)
C626 0.0239(19) 0.037(2) 0.058(3) 0.0019(19) 0.0012(18) -0.0009(15)
C231 0.0307(19) 0.0342(19) 0.040(2) 0.0020(17) -0.0017(17) 0.0034(14)
C646 0.029(2) 0.0284(19) 0.068(3) 0.0041(19) -0.0025(19) 0.0002(14)
C615 0.0253(19) 0.035(2) 0.057(3) 0.0041(19) 0.0004(18) 0.0015(14)
C51 0.043(2) 0.0285(19) 0.056(3) -0.0019(19) 0.003(2) -0.0024(16)
C21 0.036(2) 0.0268(18) 0.043(3) -0.0001(17) 0.0058(18) 0.0067(14)
C14 0.043(2) 0.0294(19) 0.040(3) -0.0053(17) -0.0047(18) 0.0086(15)
C621 0.039(2) 0.041(2) 0.041(3) -0.0019(19) 0.0059(19) -0.0080(16)
C22 0.034(2) 0.0302(19) 0.038(2) -0.0023(17) -0.0005(17) -0.0026(14)
C52 0.042(2) 0.0291(19) 0.045(3) -0.0013(18) 0.0007(19) -0.0069(15)
C641 0.052(3) 0.030(2) 0.055(3) -0.0037(19) -0.001(2) 0.0015(17)
C625 0.028(2) 0.040(2) 0.057(3) -0.002(2) -0.0048(19) -0.0013(16)
C241 0.042(2) 0.046(2) 0.036(3) -0.0050(19) -0.0028(19) 0.0127(17)
C32 0.034(2) 0.034(2) 0.051(3) 0.0001(19) -0.0009(19) -0.0034(15)
C31 0.038(2) 0.038(2) 0.053(3) -0.003(2) 0.0044(19) 0.0058(16)
C53 0.039(2) 0.0308(19) 0.038(2) -0.0025(17) 0.0055(18) -0.0026(15)
C33 0.036(2) 0.0310(19) 0.042(3) 0.0019(17) 0.0024(18) 0.0049(15)
C61 0.036(2) 0.0299(19) 0.052(3) -0.0055(18) 0.0004(19) 0.0026(15)
C611 0.039(2) 0.0246(18) 0.055(3) -0.0095(18) -0.0006(19) -0.0031(15)
C421 0.047(2) 0.030(2) 0.077(3) 0.003(2) 0.001(2) -0.0014(17)
C631 0.032(2) 0.0303(19) 0.051(3) -0.0042(18) 0.0057(18) -0.0031(14)
C43 0.041(2) 0.0256(18) 0.041(3) 0.0021(17) 0.0045(18) 0.0061(15)
C633 0.047(2) 0.031(2) 0.051(3) 0.0028(19) 0.002(2) -0.0078(16)
C63 0.034(2) 0.0350(19) 0.033(2) -0.0013(17) 0.0011(17) 0.0005(15)
C636 0.034(2) 0.048(2) 0.070(3) -0.009(2) 0.004(2) 0.0023(18)
C644 0.037(2) 0.0272(19) 0.075(3) -0.007(2) -0.009(2) -0.0009(15)
C623 0.055(3) 0.035(2) 0.043(3) -0.0035(19) 0.007(2) -0.0084(17)
C54 0.060(3) 0.035(2) 0.060(3) -0.006(2) -0.002(2) 0.0057(19)
C24 0.046(2) 0.039(2) 0.044(3) -0.0025(19) 0.003(2) 0.0106(17)
C618 0.033(2) 0.058(3) 0.052(3) -0.009(2) 0.000(2) -0.0008(18)
C638 0.037(2) 0.0281(19) 0.076(3) -0.001(2) -0.004(2) -0.0067(15)
C211 0.036(2) 0.033(2) 0.047(3) 0.0095(18) 0.0025(18) 0.0083(15)
C643 0.043(2) 0.042(2) 0.051(3) 0.008(2) -0.005(2) 0.0064(17)
C613 0.041(2) 0.054(3) 0.056(3) 0.012(2) -0.004(2) 0.0056(19)
C634 0.031(2) 0.0308(19) 0.066(3) -0.0065(19) -0.0076(19) 0.0000(15)
C64 0.052(3) 0.030(2) 0.047(3) -0.0048(19) -0.004(2) 0.0043(17)
C41 0.041(2) 0.030(2) 0.057(3) -0.0005(19) 0.003(2) 0.0079(16)
C431 0.051(3) 0.029(2) 0.066(3) -0.004(2) 0.012(2) 0.0061(17)
C42 0.041(2) 0.0302(19) 0.046(3) 0.0040(18) -0.0037(19) -0.0014(16)
C614 0.0290(19) 0.038(2) 0.052(3) -0.0009(19) -0.0023(18) -0.0007(15)
C617 0.031(2) 0.063(3) 0.064(3) -0.004(2) 0.011(2) -0.0074(19)
C44 0.062(3) 0.034(2) 0.057(3) -0.004(2) -0.001(2) 0.0134(19)
C637 0.036(2) 0.039(2) 0.072(3) 0.000(2) 0.004(2) -0.0075(17)
C624 0.036(2) 0.036(2) 0.069(3) -0.001(2) -0.007(2) 0.0023(16)
C34 0.051(3) 0.045(2) 0.054(3) -0.003(2) -0.003(2) 0.022(2)
C411 0.055(3) 0.034(2) 0.099(4) 0.009(3) 0.008(3) 0.0113(19)
C441 0.101(4) 0.045(3) 0.058(4) 0.010(2) 0.008(3) 0.031(3)
Br4 0.0479(3) 0.0483(3) 0.1211(5) -0.0073(3) 0.0045(3) 0.0017(2)
C434 0.084(4) 0.042(3) 0.079(4) -0.006(2) 0.027(3) 0.018(2)
C433 0.090(4) 0.046(3) 0.068(4) 0.002(2) -0.011(3) 0.034(3)
C412 0.053(3) 0.030(2) 0.182(7) 0.012(3) -0.014(4) 0.001(2)
C432 0.061(3) 0.024(2) 0.138(5) 0.003(3) 0.005(3) 0.0091(19)
C424 0.067(3) 0.029(2) 0.120(5) -0.001(3) -0.007(3) -0.005(2)
C423 0.072(3) 0.042(3) 0.110(5) 0.012(3) -0.025(3) 0.009(2)
C422 0.088(4) 0.042(3) 0.135(6) -0.002(3) 0.039(4) 0.015(3)
C414 0.088(5) 0.056(3) 0.185(7) 0.039(4) -0.042(5) -0.003(3)
C413 0.094(5) 0.045(3) 0.218(8) -0.012(4) 0.052(5) 0.021(3)
C442 0.089(6) 0.054(4) 0.100(6) 0.031(4) 0.001(5) 0.017(4)
C443 0.160(9) 0.062(5) 0.097(7) -0.001(4) 0.008(6) 0.070(6)
C444 0.085(6) 0.024(3) 0.316(19) -0.005(6) -0.019(8) 0.006(3)
C44A 0.089(6) 0.054(4) 0.100(6) 0.031(4) 0.001(5) 0.017(4)
C44B 0.160(9) 0.062(5) 0.097(7) -0.001(4) 0.008(6) 0.070(6)
C44C 0.085(6) 0.024(3) 0.316(19) -0.005(6) -0.019(8) 0.006(3)
O100 0.097(3) 0.071(3) 0.102(3) -0.015(2) 0.025(2) 0.003(2)
C100 0.066(4) 0.060(3) 0.110(5) -0.005(3) -0.004(3) -0.003(3)
O200 0.066(3) 0.104(3) 0.116(4) 0.019(3) 0.030(2) 0.023(2)
C200 0.074(4) 0.101(5) 0.160(7) 0.052(5) 0.032(4) 0.015(4)

loop_
_atom_type_symbol
_atom_type_description
_atom_type_scat_dispersion_real
_atom_type_scat_dispersion_imag
_atom_type_scat_source
C C 0.0181 0.0091 'International Tables Vol C Tables 4.2.6.8 and 6.1.1.4'
H H 0.0000 0.0000 'International Tables Vol C Tables 4.2.6.8 and 6.1.1.4'
N N 0.0311 0.0180 'International Tables Vol C Tables 4.2.6.8 and 6.1.1.4'
O O 0.0492 0.0322 'International Tables Vol C Tables 4.2.6.8 and 6.1.1.4'
Cu Cu -1.9646 0.5888 'International Tables Vol C Tables 4.2.6.8 and 6.1.1.4'
Br Br -0.6763 1.2805 'International Tables Vol C Tables 4.2.6.8 and 6.1.1.4'

loop_
_geom_angle_atom_site_label_1
_geom_angle_atom_site_label_2
_geom_angle_atom_site_label_3
_geom_angle
O13 Cu1 O11 173.65(12)
O13 Cu1 N232 91.17(11)
O11 Cu1 N232 87.59(11)
O13 Cu1 N212 88.70(11)
O11 Cu1 N212 90.99(11)
N232 Cu1 N212 165.90(13)
O13 Cu1 Br1 100.23(8)
O11 Cu1 Br1 86.04(8)
N232 Cu1 Br1 92.04(9)
N212 Cu1 Br1 101.86(10)
O14 Cu2 O12 171.16(12)
O14 Cu2 N222 88.35(11)
O12 Cu2 N222 91.50(12)
O14 Cu2 N242 91.05(12)
O12 Cu2 N242 87.28(12)
N222 Cu2 N242 168.05(14)
O14 Cu2 Br2 88.44(9)
O12 Cu2 Br2 100.38(8)
N222 Cu2 Br2 93.98(10)
N242 Cu2 Br2 97.94(10)
C13 O13 Cu1 126.8(2)
C12 O12 Cu2 127.2(2)
N232 O233 H233 109.5
N222 O223 H223 109.5
C11 O11 Cu1 126.0(2)
C14 O14 Cu2 126.0(2)
C211 N212 O213 113.1(3)
C211 N212 Cu1 129.1(3)
O213 N212 Cu1 117.8(2)
C613 N612 C614 111.9(3)
C613 N612 C611 112.1(3)
C614 N612 C611 109.4(3)
C613 N612 H61K 107.7
C614 N612 H61K 107.7
C611 N612 H61K 107.7
N242 O243 H243 109.5
N222 C221 C22 123.2(3)
N222 C221 H22B 118.4
C22 C221 H22B 118.4
C221 N222 O223 113.0(3)
C221 N222 Cu2 128.8(3)
O223 N222 Cu2 118.1(2)
O13 C13 C23 123.6(3)
O13 C13 C63 119.0(3)
C23 C13 C63 117.4(3)
C231 N232 O233 113.8(3)
C231 N232 Cu1 128.7(3)
O233 N232 Cu1 117.3(2)
N212 O213 H213 109.5
O11 C11 C61 119.0(3)
O11 C11 C21 123.3(3)
C61 C11 C21 117.7(3)
C633 N632 C631 112.6(3)
C633 N632 C634 110.0(3)
C631 N632 C634 112.3(3)
C633 N632 H63K 107.2
C631 N632 H63K 107.2
C634 N632 H63K 107.2
C638 C645 C646 118.7(4)
C638 C645 C644 120.7(4)
C646 C645 C644 120.6(4)
C52 C62 C12 120.5(3)
C52 C62 C621 119.0(3)
C12 C62 C621 120.4(3)
C241 N242 O243 113.9(3)
C241 N242 Cu2 128.6(3)
O243 N242 Cu2 117.5(2)
C643 N642 C644 111.9(3)
C643 N642 C641 111.8(3)
C644 N642 C641 109.9(3)
C643 N642 H64I 107.7
C644 N642 H64I 107.7
C641 N642 H64I 107.7
O12 C12 C62 119.3(3)
O12 C12 C22 123.6(3)
C62 C12 C22 117.1(3)
C617 C616 C615 119.7(4)
C617 C616 H61A 120.2
C615 C616 H61A 120.2
C33 C23 C13 120.8(3)
C33 C23 C231 115.6(3)
C13 C23 C231 123.6(3)
C646 C635 C636 119.1(4)
C646 C635 C634 119.6(4)
C636 C635 C634 121.3(4)
C623 N622 C621 113.1(3)
C623 N622 C624 109.9(3)
C621 N622 C624 111.6(3)
C623 N622 H62I 107.3
C621 N622 H62I 107.3
C624 N622 H62I 107.3
C615 C626 C625 122.6(4)
C615 C626 H62A 118.7
C625 C626 H62A 118.7
N232 C231 C23 123.0(3)
N232 C231 H23B 118.5
C23 C231 H23B 118.5
C635 C646 C645 121.4(4)
C635 C646 H64A 119.3
C645 C646 H64A 119.3
C626 C615 C616 118.8(4)
C626 C615 C614 121.1(4)
C616 C615 C614 120.0(3)
C61 C51 C41 121.6(4)
C61 C51 H51A 119.2
C41 C51 H51A 119.2
C31 C21 C11 119.1(3)
C31 C21 C211 116.5(3)
C11 C21 C211 124.4(3)
O14 C14 C24 123.8(4)
O14 C14 C64 118.3(3)
C24 C14 C64 117.8(3)
C62 C621 N622 113.8(3)
C62 C621 H62B 108.8
N622 C621 H62B 108.8
C62 C621 H62C 108.8
N622 C621 H62C 108.8
H62B C621 H62C 107.7
C32 C22 C12 120.5(3)
C32 C22 C221 116.0(3)
C12 C22 C221 123.6(3)
C42 C52 C62 123.1(3)
C42 C52 H52A 118.4
C62 C52 H52A 118.4
C64 C641 N642 109.1(3)
C64 C641 H64B 109.9
N642 C641 H64B 109.9
C64 C641 H64C 109.9
N642 C641 H64C 109.9
H64B C641 H64C 108.3
C626 C625 C618 118.6(4)
C626 C625 C624 120.4(4)
C618 C625 C624 120.9(4)
N242 C241 C24 122.5(4)
N242 C241 H24B 118.7
C24 C241 H24B 118.7
C42 C32 C22 122.6(4)
C42 C32 H32A 118.7
C22 C32 H32A 118.7
C41 C31 C21 123.3(4)
C41 C31 H31A 118.4
C21 C31 H31A 118.4
C43 C53 C63 122.9(3)
C43 C53 H53A 118.6
C63 C53 H53A 118.6
C43 C33 C23 122.4(3)
C43 C33 H33A 118.8
C23 C33 H33A 118.8
C51 C61 C11 121.3(3)
C51 C61 C611 121.3(3)
C11 C61 C611 117.4(3)
C61 C611 N612 110.4(3)
C61 C611 H61B 109.6
N612 C611 H61B 109.6
C61 C611 H61C 109.6
N612 C611 H61C 109.6
H61B C611 H61C 108.1
C424 C421 C422 110.3(4)
C424 C421 C42 112.4(4)
C422 C421 C42 108.9(3)
C424 C421 C423 108.7(4)
C422 C421 C423 108.0(4)
C42 C421 C423 108.5(4)
C63 C631 N632 112.3(3)
C63 C631 H63A 109.1
N632 C631 H63A 109.1
C63 C631 H63B 109.1
N632 C631 H63B 109.1
H63A C631 H63B 107.9
C53 C43 C33 116.4(3)
C53 C43 C431 123.1(3)
C33 C43 C431 120.4(3)
N632 C633 H63C 109.5
N632 C633 H63D 109.5
H63C C633 H63D 109.5
N632 C633 H63E 109.5
H63C C633 H63E 109.5
H63D C633 H63E 109.5
C53 C63 C13 120.2(3)
C53 C63 C631 118.3(3)
C13 C63 C631 121.5(3)
C637 C636 C635 120.2(4)
C637 C636 H63F 119.9
C635 C636 H63F 119.9
C645 C644 N642 111.7(3)
C645 C644 H64D 109.3
N642 C644 H64D 109.3
C645 C644 H64E 109.3
N642 C644 H64E 109.3
H64D C644 H64E 107.9
N622 C623 H62D 109.5
N622 C623 H62E 109.5
H62D C623 H62E 109.5
N622 C623 H62F 109.5
H62D C623 H62F 109.5
H62E C623 H62F 109.5
C64 C54 C44 121.6(4)
C64 C54 H54A 119.2
C44 C54 H54A 119.2
C14 C24 C34 118.7(4)
C14 C24 C241 124.1(3)
C34 C24 C241 117.2(4)
C617 C618 C625 119.9(4)
C617 C618 H61D 120.0
C625 C618 H61D 120.0
C637 C638 C645 120.6(4)
C637 C638 H63G 119.7
C645 C638 H63G 119.7
N212 C211 C21 121.8(3)
N212 C211 H21B 119.1
C21 C211 H21B 119.1
N642 C643 H64F 109.5
N642 C643 H64G 109.5
H64F C643 H64G 109.5
N642 C643 H64H 109.5
H64F C643 H64H 109.5
H64G C643 H64H 109.5
N612 C613 H61E 109.5
N612 C613 H61F 109.5
H61E C613 H61F 109.5
N612 C613 H61G 109.5
H61E C613 H61G 109.5
H61F C613 H61G 109.5
C635 C634 N632 112.3(3)
C635 C634 H63H 109.1
N632 C634 H63H 109.1
C635 C634 H63I 109.1
N632 C634 H63I 109.1
H63H C634 H63I 107.9
C54 C64 C14 121.0(4)
C54 C64 C641 122.3(4)
C14 C64 C641 116.7(3)
C31 C41 C51 116.6(3)
C31 C41 C411 120.2(4)
C51 C41 C411 123.2(4)
C434 C431 C432 108.5(4)
C434 C431 C43 108.5(3)
C432 C431 C43 111.2(3)
C434 C431 C433 109.9(4)
C432 C431 C433 108.9(4)
C43 C431 C433 109.9(3)
C52 C42 C32 116.2(3)
C52 C42 C421 123.2(3)
C32 C42 C421 120.5(3)
N612 C614 C615 112.7(3)
N612 C614 H61H 109.0
C615 C614 H61H 109.0
N612 C614 H61I 109.0
C615 C614 H61I 109.0
H61H C614 H61I 107.8
C616 C617 C618 120.3(4)
C616 C617 H61J 119.8
C618 C617 H61J 119.8
C34 C44 C54 117.1(4)
C34 C44 C441 120.8(4)
C54 C44 C441 122.2(4)
C638 C637 C636 120.0(4)
C638 C637 H63J 120.0
C636 C637 H63J 120.0
C625 C624 N622 111.9(3)
C625 C624 H62G 109.2
N622 C624 H62G 109.2
C625 C624 H62H 109.2
N622 C624 H62H 109.2
H62G C624 H62H 107.9
C44 C34 C24 123.1(4)
C44 C34 H34A 118.4
C24 C34 H34A 118.4
C412 C411 C413 112.9(5)
C412 C411 C41 113.3(4)
C413 C411 C41 108.8(4)
C412 C411 C414 107.9(5)
C413 C411 C414 103.4(5)
C41 C411 C414 110.0(4)
C44C C441 C444 121.4(11)
C44C C441 C443 56.2(14)
C444 C441 C443 113.2(6)
C44C C441 C44 123.0(10)
C444 C441 C44 114.9(5)
C443 C441 C44 108.5(4)
C44C C441 C44B 112.3(13)
C444 C441 C44B 38.6(9)
C443 C441 C44B 143.7(9)
C44 C441 C44B 105.7(9)
C44C C441 C442 46.2(15)
C444 C441 C442 109.2(6)
C443 C441 C442 102.2(5)
C44 C441 C442 107.9(4)
C44B C441 C442 77.8(11)
C44C C441 C44A 110.3(12)
C444 C441 C44A 59.9(9)
C443 C441 C44A 62.1(9)
C44 C441 C44A 103.9(8)
C44B C441 C44A 98.4(10)
C442 C441 C44A 147.7(8)
C431 C434 H43A 109.5
C431 C434 H43B 109.5
H43A C434 H43B 109.5
C431 C434 H43C 109.5
H43A C434 H43C 109.5
H43B C434 H43C 109.5
C431 C433 H43D 109.5
C431 C433 H43E 109.5
H43D C433 H43E 109.5
C431 C433 H43F 109.5
H43D C433 H43F 109.5
H43E C433 H43F 109.5
C411 C412 H41A 109.5
C411 C412 H41B 109.5
H41A C412 H41B 109.5
C411 C412 H41C 109.5
H41A C412 H41C 109.5
H41B C412 H41C 109.5
C431 C432 H43G 109.5
C431 C432 H43H 109.5
H43G C432 H43H 109.5
C431 C432 H43I 109.5
H43G C432 H43I 109.5
H43H C432 H43I 109.5
C421 C424 H42A 109.5
C421 C424 H42B 109.5
H42A C424 H42B 109.5
C421 C424 H42C 109.5
H42A C424 H42C 109.5
H42B C424 H42C 109.5
C421 C423 H42D 109.5
C421 C423 H42E 109.5
H42D C423 H42E 109.5
C421 C423 H42F 109.5
H42D C423 H42F 109.5
H42E C423 H42F 109.5
C421 C422 H42G 109.5
C421 C422 H42H 109.5
H42G C422 H42H 109.5
C421 C422 H42I 109.5
H42G C422 H42I 109.5
H42H C422 H42I 109.5
C411 C414 H41D 109.5
C411 C414 H41E 109.5
H41D C414 H41E 109.5
C411 C414 H41F 109.5
H41D C414 H41F 109.5
H41E C414 H41F 109.5
C411 C413 H41G 109.5
C411 C413 H41H 109.5
H41G C413 H41H 109.5
C411 C413 H41I 109.5
H41G C413 H41I 109.5
H41H C413 H41I 109.5
C441 C442 H44A 109.5
C441 C442 H44B 109.5
H44A C442 H44B 109.5
C441 C442 H44C 109.5
H44A C442 H44C 109.5
H44B C442 H44C 109.5
C441 C443 H44D 109.5
C441 C443 H44E 109.5
H44D C443 H44E 109.5
C441 C443 H44F 109.5
H44D C443 H44F 109.5
H44E C443 H44F 109.5
C441 C444 H44G 109.5
C441 C444 H44H 109.5
H44G C444 H44H 109.5
C441 C444 H44I 109.5
H44G C444 H44I 109.5
H44H C444 H44I 109.5
C441 C44A H44J 109.5
C441 C44A H44K 109.5
H44J C44A H44K 109.5
C441 C44A H44L 109.5
H44J C44A H44L 109.5
H44K C44A H44L 109.5
C441 C44B H44M 109.5
C441 C44B H44N 109.5
H44M C44B H44N 109.5
C441 C44B H44O 109.5
H44M C44B H44O 109.5
H44N C44B H44O 109.5
C441 C44C H44P 109.5
C441 C44C H44Q 109.5
H44P C44C H44Q 109.5
C441 C44C H44R 109.5
H44P C44C H44R 109.5
H44Q C44C H44R 109.5
O100 C100 H10A 109.5
O100 C100 H10B 109.5
H10A C100 H10B 109.5
O100 C100 H10C 109.5
H10A C100 H10C 109.5
H10B C100 H10C 109.5
O200 C200 H20A 109.5
O200 C200 H20B 109.5
H20A C200 H20B 109.5
O200 C200 H20C 109.5
H20A C200 H20C 109.5
H20B C200 H20C 109.5

loop_
_geom_bond_atom_site_label_1
_geom_bond_atom_site_label_2
_geom_bond_distance
Br1 Cu1 2.7823(7)
Br2 Cu2 2.7650(7)
Cu1 O13 1.918(2)
Cu1 O11 1.923(2)
Cu1 N232 1.953(3)
Cu1 N212 1.964(3)
Cu2 O14 1.913(3)
Cu2 O12 1.914(2)
Cu2 N222 1.948(3)
Cu2 N242 1.966(3)
O13 C13 1.334(4)
O12 C12 1.327(4)
O233 N232 1.399(3)
O233 H233 0.8200
O223 N222 1.408(4)
O223 H223 0.8200
O11 C11 1.329(4)
O14 C14 1.328(4)
N212 C211 1.289(4)
N212 O213 1.400(4)
N612 C613 1.492(5)
N612 C614 1.501(4)
N612 C611 1.511(5)
N612 H61K 0.9100
O243 N242 1.379(4)
O243 H243 0.8200
C221 N222 1.282(4)
C221 C22 1.445(5)
C221 H22B 0.9300
C13 C23 1.409(5)
C13 C63 1.412(5)
N232 C231 1.286(4)
O213 H213 0.8200
C11 C61 1.395(5)
C11 C21 1.410(5)
N632 C633 1.494(4)
N632 C631 1.507(5)
N632 C634 1.525(4)
N632 H63K 0.9100
C645 C638 1.383(6)
C645 C646 1.392(5)
C645 C644 1.510(5)
C62 C52 1.397(5)
C62 C12 1.405(5)
C62 C621 1.506(5)
N242 C241 1.279(4)
N642 C643 1.489(5)
N642 C644 1.516(4)
N642 C641 1.522(5)
N642 H64I 0.9100
C12 C22 1.419(5)
C616 C617 1.385(6)
C616 C615 1.412(5)
C616 H61A 0.9300
C23 C33 1.401(5)
C23 C231 1.456(5)
C635 C646 1.375(5)
C635 C636 1.389(6)
C635 C634 1.504(5)
N622 C623 1.494(4)
N622 C621 1.506(5)
N622 C624 1.525(5)
N622 H62I 0.9100
C626 C615 1.368(5)
C626 C625 1.379(5)
C626 H62A 0.9300
C231 H23B 0.9300
C646 H64A 0.9300
C615 C614 1.502(5)
C51 C61 1.392(5)
C51 C41 1.398(5)
C51 H51A 0.9300
C21 C31 1.405(5)
C21 C211 1.452(5)
C14 C24 1.400(5)
C14 C64 1.418(5)
C621 H62B 0.9700
C621 H62C 0.9700
C22 C32 1.399(5)
C52 C42 1.388(5)
C52 H52A 0.9300
C641 C64 1.512(5)
C641 H64B 0.9700
C641 H64C 0.9700
C625 C618 1.403(5)
C625 C624 1.497(5)
C241 C24 1.447(5)
C241 H24B 0.9300
C32 C42 1.396(5)
C32 H32A 0.9300
C31 C41 1.380(5)
C31 H31A 0.9300
C53 C43 1.390(5)
C53 C63 1.406(5)
C53 H53A 0.9300
C33 C43 1.399(5)
C33 H33A 0.9300
C61 C611 1.507(5)
C611 H61B 0.9700
C611 H61C 0.9700
C421 C424 1.515(6)
C421 C422 1.521(6)
C421 C42 1.526(5)
C421 C423 1.549(6)
C631 C63 1.499(5)
C631 H63A 0.9700
C631 H63B 0.9700
C43 C431 1.537(5)
C633 H63C 0.9600
C633 H63D 0.9600
C633 H63E 0.9600
C636 C637 1.382(5)
C636 H63F 0.9300
C644 H64D 0.9700
C644 H64E 0.9700
C623 H62D 0.9600
C623 H62E 0.9600
C623 H62F 0.9600
C54 C64 1.387(5)
C54 C44 1.401(6)
C54 H54A 0.9300
C24 C34 1.429(5)
C618 C617 1.395(6)
C618 H61D 0.9300
C638 C637 1.380(6)
C638 H63G 0.9300
C211 H21B 0.9300
C643 H64F 0.9600
C643 H64G 0.9600
C643 H64H 0.9600
C613 H61E 0.9600
C613 H61F 0.9600
C613 H61G 0.9600
C634 H63H 0.9700
C634 H63I 0.9700
C41 C411 1.540(5)
C431 C434 1.519(6)
C431 C432 1.531(6)
C431 C433 1.543(6)
C614 H61H 0.9700
C614 H61I 0.9700
C617 H61J 0.9300
C44 C34 1.373(6)
C44 C441 1.540(5)
C637 H63J 0.9300
C624 H62G 0.9700
C624 H62H 0.9700
C34 H34A 0.9300
C411 C412 1.476(6)
C411 C413 1.496(8)
C411 C414 1.544(7)
C441 C44C 1.377(15)
C441 C444 1.428(8)
C441 C443 1.516(8)
C441 C44B 1.557(17)
C441 C442 1.568(8)
C441 C44A 1.603(15)
C434 H43A 0.9600
C434 H43B 0.9600
C434 H43C 0.9600
C433 H43D 0.9600
C433 H43E 0.9600
C433 H43F 0.9600
C412 H41A 0.9600
C412 H41B 0.9600
C412 H41C 0.9600
C432 H43G 0.9600
C432 H43H 0.9600
C432 H43I 0.9600
C424 H42A 0.9600
C424 H42B 0.9600
C424 H42C 0.9600
C423 H42D 0.9600
C423 H42E 0.9600
C423 H42F 0.9600
C422 H42G 0.9600
C422 H42H 0.9600
C422 H42I 0.9600
C414 H41D 0.9600
C414 H41E 0.9600
C414 H41F 0.9600
C413 H41G 0.9600
C413 H41H 0.9600
C413 H41I 0.9600
C442 H44A 0.9600
C442 H44B 0.9600
C442 H44C 0.9600
C443 H44D 0.9600
C443 H44E 0.9600
C443 H44F 0.9600
C444 H44G 0.9600
C444 H44H 0.9600
C444 H44I 0.9600
C44A H44J 0.9600
C44A H44K 0.9600
C44A H44L 0.9600
C44B H44M 0.9600
C44B H44N 0.9600
C44B H44O 0.9600
C44C H44P 0.9600
C44C H44Q 0.9600
C44C H44R 0.9600
O100 C100 1.404(5)
C100 H10A 0.9600
C100 H10B 0.9600
C100 H10C 0.9600
O200 C200 1.399(7)
C200 H20A 0.9600
C200 H20B 0.9600
C200 H20C 0.9600

loop_
_platon_squeeze_void_nr
_platon_squeeze_void_average_x
_platon_squeeze_void_average_y
_platon_squeeze_void_average_z
_platon_squeeze_void_volume
_platon_squeeze_void_count_electrons
_platon_squeeze_void_content
1 0.500 0.036 0.349 1315 202 ' '
2 0.880 -0.044 0.471 22 2 ' '
3 0.120 0.044 0.529 22 2 ' '
4 0.898 0.194 0.216 100 15 ' '
5 0.898 0.306 0.716 100 15 ' '
6 0.119 0.456 0.029 22 2 ' '
7 0.880 0.544 0.971 22 2 ' '
8 0.102 0.694 0.284 100 16 ' '
9 0.102 0.806 0.784 100 16 ' '
